data_4340097
loop_
_publ_author_name
'Handke, Marcel'
'Weber, Hanna'
'Lange, Marcus'
'M\"ollmer, Jens'
'Lincke, J\"org'
'Gl\"aser, Roger'
'Staudt, Reiner'
'Krautscheid, Harald'

_publ_section_title
;
 Network Flexibility: Control of Gate Opening in an Isostructural Series
 of Ag-MOFs by Linker Substitution.
;
_journal_issue 14
_journal_name_full 'Inorganic chemistry'
_journal_page_first 7599
_journal_page_last 7607
_journal_paper_doi 10.1021/ic500908r
_journal_volume 53
_journal_year 2014
_chemical_formula_moiety 'C42 H42 Ag2 N8 O10'
_chemical_formula_sum 'C42 H42 Ag2 N8 O10'
_chemical_formula_weight 1034.58
_chemical_name_systematic
;
 ?
;
_space_group_IT_number 45
_symmetry_cell_setting orthorhombic
_symmetry_Int_Tables_number 45
_symmetry_space_group_name_Hall 'I 2 -2c'
_symmetry_space_group_name_H-M 'I b a 2'
_atom_sites_solution_hydrogens geom
_atom_sites_solution_primary direct
_atom_sites_solution_secondary difmap
_audit_creation_method SHELXL-97
_cell_angle_alpha 90.00
_cell_angle_beta 90.00
_cell_angle_gamma 90.00
_cell_formula_units_Z 16
_cell_length_a 23.335(8)
_cell_length_b 30.373(13)
_cell_length_c 27.34(3)
_cell_measurement_reflns_used 2937
_cell_measurement_temperature 180(2)
_cell_measurement_theta_max 29.47
_cell_measurement_theta_min 1.28
_cell_volume 19377(2)
_computing_cell_refinement 'XDS, Kabsch, W. (2010) Acta Cryst.'
_computing_data_collection 'marCCD 1994-2002'
_computing_data_reduction 'XDS, Kabsch, W. (2010) Acta Cryst.'
_computing_molecular_graphics 'DIAMOND 3.2'
_computing_publication_material 'WinGX publication routines (Farrugia, 1999)'
_computing_structure_refinement 'SHELXL-97 Sheldrick, G. M. (2008) Acta Cryst.'
_computing_structure_solution 'SHELXS-97 Sheldrick, G. M. (2008) Acta Cryst.'
_diffrn_ambient_temperature 180(2)
_diffrn_measured_fraction_theta_full 0.965
_diffrn_measured_fraction_theta_max 0.965
_diffrn_measurement_device_type 'MX-225 CCD'
_diffrn_measurement_method 'rotation method'
_diffrn_radiation_monochromator 'Si 111'
_diffrn_radiation_source 'BESSY BL MX-14.2'
_diffrn_radiation_type synchrotron
_diffrn_radiation_wavelength 0.82657
_diffrn_reflns_av_R_equivalents 0.0370
_diffrn_reflns_av_sigmaI/netI 0.0346
_diffrn_reflns_limit_h_max 26
_diffrn_reflns_limit_h_min -26
_diffrn_reflns_limit_k_max 36
_diffrn_reflns_limit_k_min -36
_diffrn_reflns_limit_l_max 32
_diffrn_reflns_limit_l_min -32
_diffrn_reflns_number 65875
_diffrn_reflns_theta_full 29.47
_diffrn_reflns_theta_max 29.47
_diffrn_reflns_theta_min 1.28
_exptl_absorpt_coefficient_mu 1.282
_exptl_absorpt_correction_type none
_exptl_crystal_colour colourless
_exptl_crystal_density_diffrn 1.419
_exptl_crystal_density_method 'not measured'
_exptl_crystal_description prism
_exptl_crystal_F_000 8384
_exptl_crystal_size_max 0.17
_exptl_crystal_size_mid 0.15
_exptl_crystal_size_min 0.10
_refine_diff_density_max 1.120
_refine_diff_density_min -1.011
_refine_diff_density_rms 0.079
_refine_ls_abs_structure_details 'Flack H D (1983), Acta Cryst. A39, 876-881'
_refine_ls_abs_structure_Flack 0.104(17)
_refine_ls_extinction_method none
_refine_ls_goodness_of_fit_ref 1.072
_refine_ls_hydrogen_treatment mixed
_refine_ls_matrix_type full
_refine_ls_number_parameters 1062
_refine_ls_number_reflns 16500
_refine_ls_number_restraints 107
_refine_ls_restrained_S_all 1.070
_refine_ls_R_factor_all 0.0536
_refine_ls_R_factor_gt 0.0473
_refine_ls_shift/su_max 0.008
_refine_ls_shift/su_mean 0.000
_refine_ls_structure_factor_coef Fsqd
_refine_ls_weighting_details 'calc w=1/[\s^2^(Fo^2^)+(0.0660P)^2^+40.7163P] where P=(Fo^2^+2Fc^2^)/3'
_refine_ls_weighting_scheme calc
_refine_ls_wR_factor_gt 0.1205
_refine_ls_wR_factor_ref 0.1235
_reflns_number_gt 14456
_reflns_number_total 16500
_reflns_threshold_expression >2sigma(I)
_cod_data_source_file ic500908r_si_002.cif
_cod_data_source_block compound_14
_cod_depositor_comments 'Adding full bibliography for 4340086--4340098.cif.'
_cod_original_cell_volume 19375(21)
_cod_original_sg_symbol_H-M Iba2
_cod_database_code 4340097

loop_
_symmetry_equiv_pos_as_xyz
'x, y, z'
'-x, -y, z'
'-x, y, z+1/2'
'x, -y, z+1/2'
'x+1/2, y+1/2, z+1/2'
'-x+1/2, -y+1/2, z+1/2'
'-x+1/2, y+1/2, z+1'
'x+1/2, -y+1/2, z+1'

loop_
_atom_site_label
_atom_site_type_symbol
_atom_site_fract_x
_atom_site_fract_y
_atom_site_fract_z
_atom_site_U_iso_or_equiv
_atom_site_adp_type
_atom_site_occupancy
_atom_site_symmetry_multiplicity
_atom_site_calc_flag
_atom_site_refinement_flags
_atom_site_disorder_assembly
_atom_site_disorder_group
C1 C 0.7156(3) 0.3587(2) 0.3900(3) 0.0638(19) Uani 1 1 d . . .
C2 C 0.7130(3) 0.3226(2) 0.3533(3) 0.0567(17) Uani 1 1 d . . .
C3 C 0.7631(3) 0.3090(2) 0.3270(3) 0.0533(16) Uani 1 1 d . . .
H3 H 0.7993 0.3223 0.3333 0.064 Uiso 1 1 calc R . .
C4 C 0.7579(2) 0.27748(19) 0.2935(2) 0.0465(14) Uani 1 1 d . . .
C5 C 0.7057(3) 0.2567(2) 0.2812(2) 0.0487(14) Uani 1 1 d . . .
H5 H 0.7037 0.2350 0.2563 0.058 Uiso 1 1 calc R . .
C6 C 0.6575(3) 0.2697(2) 0.3073(3) 0.0522(15) Uani 1 1 d . . .
C7 C 0.6617(3) 0.3022(2) 0.3420(3) 0.0569(17) Uani 1 1 d . . .
H7 H 0.6281 0.3110 0.3589 0.068 Uiso 1 1 calc R . .
C8A C 0.7807(7) 0.1570(5) 0.2907(6) 0.085(4) Uiso 0.60 1 d PD A 1
H8A1 H 0.7438 0.1716 0.2849 0.127 Uiso 0.60 1 calc PR A 1
H8A2 H 0.7755 0.1328 0.3139 0.127 Uiso 0.60 1 calc PR A 1
H8A3 H 0.7955 0.1454 0.2597 0.127 Uiso 0.60 1 calc PR A 1
C9A C 0.8226(4) 0.1897(2) 0.3113(3) 0.072(2) Uiso 0.60 1 d PD A 1
H9A1 H 0.8572 0.1735 0.3221 0.087 Uiso 0.60 1 calc PR A 1
H9A2 H 0.8052 0.2033 0.3407 0.087 Uiso 0.60 1 calc PR A 1
C8B C 0.8542(7) 0.3558(5) 0.1796(6) 0.060(4) Uiso 0.40 1 d PD A 2
H8B1 H 0.8898 0.3657 0.1951 0.090 Uiso 0.40 1 calc PR A 2
H8B2 H 0.8318 0.3814 0.1690 0.090 Uiso 0.40 1 calc PR A 2
H8B3 H 0.8633 0.3374 0.1512 0.090 Uiso 0.40 1 calc PR A 2
C9B C 0.8207(3) 0.3301(2) 0.2148(3) 0.0596(16) Uiso 0.40 1 d PD A 2
H9B1 H 0.7826 0.3254 0.1998 0.071 Uiso 0.40 1 calc PR A 2
H9B2 H 0.8146 0.3493 0.2436 0.071 Uiso 0.40 1 calc PR A 2
C10 C 0.8415(3) 0.2265(2) 0.2769(2) 0.0500(15) Uani 1 1 d . . .
C11 C 0.8398(2) 0.2863(2) 0.2341(2) 0.0454(13) Uani 1 1 d . . .
C12A C 0.8207(3) 0.3301(2) 0.2148(3) 0.0596(16) Uiso 0.60 1 d P A 1
H12A H 0.7844 0.3384 0.2303 0.089 Uiso 0.60 1 calc PR A 1
H12B H 0.8154 0.3281 0.1793 0.089 Uiso 0.60 1 calc PR A 1
H12C H 0.8499 0.3523 0.2221 0.089 Uiso 0.60 1 calc PR A 1
C12B C 0.8226(4) 0.1897(2) 0.3113(3) 0.072(2) Uiso 0.40 1 d P A 2
H12D H 0.7864 0.1979 0.3271 0.108 Uiso 0.40 1 calc PR A 2
H12E H 0.8521 0.1851 0.3364 0.108 Uiso 0.40 1 calc PR A 2
H12F H 0.8172 0.1625 0.2926 0.108 Uiso 0.40 1 calc PR A 2
C13 C 0.5879(3) 0.2168(2) 0.2736(2) 0.0509(15) Uani 1 1 d . . .
C14 C 0.5277(3) 0.1978(2) 0.2850(3) 0.0593(17) Uani 1 1 d . . .
C15 C 0.4925(3) 0.2167(3) 0.3182(4) 0.081(2) Uani 1 1 d . . .
H15 H 0.5023 0.2442 0.3324 0.097 Uiso 1 1 calc R . .
C16 C 0.4412(4) 0.1952(3) 0.3314(3) 0.083(2) Uani 1 1 d U . .
C17 C 0.4278(4) 0.1555(3) 0.3071(4) 0.087(2) Uani 1 1 d U . .
H17 H 0.3921 0.1415 0.3137 0.104 Uiso 1 1 calc R . .
C18 C 0.4626(4) 0.1374(3) 0.2760(4) 0.087(3) Uani 1 1 d . . .
C19 C 0.5143(3) 0.1595(2) 0.2603(3) 0.0663(19) Uani 1 1 d . . .
H19 H 0.5375 0.1484 0.2346 0.080 Uiso 1 1 calc R . .
C20 C 0.4174(6) 0.2471(5) 0.3912(6) 0.158(6) Uani 1 1 d . . .
H20A H 0.3861 0.2550 0.4133 0.237 Uiso 1 1 calc R . .
H20B H 0.4251 0.2716 0.3688 0.237 Uiso 1 1 calc R . .
H20C H 0.4520 0.2406 0.4102 0.237 Uiso 1 1 calc R . .
C21 C 0.4776(6) 0.0783(4) 0.2184(6) 0.143(5) Uani 1 1 d . . .
H21A H 0.4580 0.0513 0.2082 0.215 Uiso 1 1 calc R . .
H21B H 0.5152 0.0709 0.2320 0.215 Uiso 1 1 calc R . .
H21C H 0.4825 0.0977 0.1901 0.215 Uiso 1 1 calc R . .
C22A C 0.7638(6) 0.6172(6) 0.5608(5) 0.044(4) Uiso 0.52(3) 1 d P B 1
C22B C 0.7537(8) 0.6009(9) 0.5689(6) 0.046(5) Uiso 0.48(3) 1 d P B 2
C23 C 0.7446(3) 0.6525(4) 0.5895(3) 0.083(3) Uani 1 1 d . . .
C24 C 0.6911(3) 0.6583(3) 0.6131(3) 0.072(2) Uani 1 1 d . B .
H24 H 0.6640 0.6349 0.6140 0.086 Uiso 1 1 calc R . .
C25 C 0.6788(3) 0.6975(3) 0.6343(3) 0.067(2) Uani 1 1 d . . .
C26 C 0.7164(4) 0.7322(3) 0.6361(3) 0.076(2) Uani 1 1 d . B .
H26 H 0.7069 0.7590 0.6521 0.091 Uiso 1 1 calc R . .
C27 C 0.7702(4) 0.7260(3) 0.6129(3) 0.084(3) Uani 1 1 d . . .
C28 C 0.7828(3) 0.6882(3) 0.5884(3) 0.085(3) Uani 1 1 d . B .
H28 H 0.8175 0.6859 0.5705 0.102 Uiso 1 1 calc R . .
C29A C 0.6037(12) 0.6005(7) 0.7072(10) 0.162(9) Uiso 0.60 1 d PD B 1
H29A H 0.6232 0.5777 0.7264 0.243 Uiso 0.60 1 calc PR B 1
H29B H 0.6123 0.5963 0.6724 0.243 Uiso 0.60 1 calc PR B 1
H29C H 0.5623 0.5984 0.7124 0.243 Uiso 0.60 1 calc PR B 1
C30A C 0.6247(5) 0.6457(3) 0.7233(4) 0.097(3) Uiso 0.60 1 d PD B 1
H30A H 0.6668 0.6474 0.7194 0.116 Uiso 0.60 1 calc PR B 1
H30B H 0.6156 0.6501 0.7583 0.116 Uiso 0.60 1 calc PR B 1
C29B C 0.5869(18) 0.6252(13) 0.7625(14) 0.177(16) Uiso 0.40 1 d PD B 2
H29D H 0.5904 0.6421 0.7929 0.266 Uiso 0.40 1 calc PR B 2
H29E H 0.5990 0.5947 0.7683 0.266 Uiso 0.40 1 calc PR B 2
H29F H 0.5469 0.6255 0.7515 0.266 Uiso 0.40 1 calc PR B 2
C30B C 0.6247(5) 0.6457(3) 0.7233(4) 0.097(3) Uiso 0.40 1 d PD B 2
H30C H 0.6375 0.6222 0.7008 0.116 Uiso 0.40 1 calc PR B 2
H30D H 0.6592 0.6580 0.7392 0.116 Uiso 0.40 1 calc PR B 2
C31 C 0.5962(3) 0.6822(2) 0.6929(3) 0.0564(17) Uani 1 1 d . . .
C32 C 0.5838(4) 0.7349(3) 0.6394(3) 0.068(2) Uani 1 1 d . . .
C33 C 0.5942(4) 0.7667(3) 0.5993(4) 0.096(3) Uani 1 1 d . B .
H33A H 0.5576 0.7795 0.5888 0.145 Uiso 1 1 calc R . .
H33B H 0.6120 0.7514 0.5716 0.145 Uiso 1 1 calc R . .
H33C H 0.6196 0.7901 0.6108 0.145 Uiso 1 1 calc R . .
C34 C 0.8168(4) 0.7945(4) 0.6420(4) 0.091(3) Uani 1 1 d . . .
C35A C 0.8684(6) 0.8286(5) 0.6413(6) 0.079(4) Uiso 0.60 1 d PD B 1
C36A C 0.9119(6) 0.8200(5) 0.6094(6) 0.081(4) Uiso 0.60 1 d PD B 1
H36A H 0.9113 0.7943 0.5896 0.097 Uiso 0.60 1 calc PR B 1
C37A C 0.9580(6) 0.8498(5) 0.6065(6) 0.086(4) Uiso 0.60 1 d PD B 1
C38A C 0.9605(6) 0.8825(5) 0.6405(5) 0.083(4) Uiso 0.60 1 d PD B 1
H38A H 0.9928 0.9016 0.6408 0.099 Uiso 0.60 1 calc PR B 1
C39A C 0.9180(6) 0.8887(5) 0.6741(6) 0.089(4) Uiso 0.60 1 d PD B 1
C40A C 0.8716(7) 0.8607(5) 0.6763(6) 0.085(4) Uiso 0.60 1 d PD B 1
H40A H 0.8431 0.8636 0.7010 0.102 Uiso 0.60 1 calc PR B 1
C41A C 0.9972(7) 0.8143(6) 0.5356(6) 0.079(4) Uiso 0.60 1 d PD B 1
H41A H 1.0325 0.8131 0.5162 0.119 Uiso 0.60 1 calc PR B 1
H41B H 0.9657 0.8249 0.5150 0.119 Uiso 0.60 1 calc PR B 1
H41C H 0.9881 0.7849 0.5480 0.119 Uiso 0.60 1 calc PR B 1
C42A C 0.8880(8) 0.9296(5) 0.7441(6) 0.087(4) Uiso 0.60 1 d PD B 1
H42A H 0.8983 0.9563 0.7622 0.131 Uiso 0.60 1 calc PR B 1
H42B H 0.8910 0.9040 0.7658 0.131 Uiso 0.60 1 calc PR B 1
H42C H 0.8486 0.9322 0.7321 0.131 Uiso 0.60 1 calc PR B 1
C35B C 0.8725(8) 0.8168(6) 0.6283(7) 0.064(5) Uiso 0.40 1 d PD B 2
C36B C 0.9113(8) 0.8075(7) 0.5911(7) 0.073(6) Uiso 0.40 1 d PD B 2
H36B H 0.9055 0.7835 0.5693 0.088 Uiso 0.40 1 calc PR B 2
C37B C 0.9597(10) 0.8349(8) 0.5869(9) 0.103(8) Uiso 0.40 1 d PD B 2
C38B C 0.9700(9) 0.8688(7) 0.6200(8) 0.085(6) Uiso 0.40 1 d PD B 2
H38B H 1.0042 0.8857 0.6176 0.102 Uiso 0.40 1 calc PR B 2
C39B C 0.9301(9) 0.8781(7) 0.6565(8) 0.083(6) Uiso 0.40 1 d PD B 2
C40B C 0.8805(9) 0.8521(6) 0.6597(8) 0.073(6) Uiso 0.40 1 d PD B 2
H40B H 0.8521 0.8588 0.6835 0.088 Uiso 0.40 1 calc PR B 2
C41B C 0.987(2) 0.7983(15) 0.5133(15) 0.177(19) Uiso 0.40 1 d PD B 2
H41D H 1.0205 0.7966 0.4913 0.265 Uiso 0.40 1 calc PR B 2
H41E H 0.9536 0.8078 0.4949 0.265 Uiso 0.40 1 calc PR B 2
H41F H 0.9804 0.7693 0.5278 0.265 Uiso 0.40 1 calc PR B 2
C42B C 0.9008(16) 0.9241(10) 0.7228(13) 0.102(9) Uiso 0.40 1 d PD B 2
H42D H 0.9162 0.9507 0.7382 0.153 Uiso 0.40 1 calc PR B 2
H42E H 0.8981 0.9006 0.7473 0.153 Uiso 0.40 1 calc PR B 2
H42F H 0.8627 0.9303 0.7096 0.153 Uiso 0.40 1 calc PR B 2
C43 C 1.0364(4) 0.3358(4) 0.5961(4) 0.0948(13) Uani 1 1 d . . .
C44 C 1.0264(3) 0.3725(3) 0.5602(3) 0.0674(19) Uani 1 1 d . . .
C45 C 0.9725(3) 0.3909(2) 0.5540(3) 0.0613(18) Uani 1 1 d . . .
H45 H 0.9414 0.3820 0.5741 0.074 Uiso 1 1 calc R . .
C46 C 0.9648(2) 0.4226(2) 0.5179(2) 0.0450(13) Uani 1 1 d . . .
C47 C 1.0092(3) 0.4389(2) 0.4899(2) 0.0466(14) Uani 1 1 d . . .
H47 H 1.0029 0.4616 0.4666 0.056 Uiso 1 1 calc R . .
C48 C 1.0644(3) 0.4206(2) 0.4970(2) 0.0489(14) Uani 1 1 d . . .
C49 C 1.0719(3) 0.3872(2) 0.5311(3) 0.0564(16) Uani 1 1 d . . .
H49 H 1.1086 0.3740 0.5347 0.068 Uiso 1 1 calc R . .
C50A C 0.8677(6) 0.5216(4) 0.6094(5) 0.069(3) Uiso 0.60 1 d P C 1
H50A H 0.8551 0.5446 0.5867 0.104 Uiso 0.60 1 calc PR C 1
H50B H 0.8902 0.5349 0.6359 0.104 Uiso 0.60 1 calc PR C 1
H50C H 0.8341 0.5067 0.6232 0.104 Uiso 0.60 1 calc PR C 1
C51A C 0.9025(4) 0.4901(3) 0.5836(3) 0.074(2) Uiso 0.60 1 d P C 1
H51A H 0.9134 0.4667 0.6070 0.089 Uiso 0.60 1 calc PR C 1
H51B H 0.9383 0.5051 0.5736 0.089 Uiso 0.60 1 calc PR C 1
C50B C 0.8993(18) 0.3539(13) 0.4571(15) 0.167(15) Uiso 0.40 1 d P C 2
H50D H 0.9091 0.3323 0.4318 0.250 Uiso 0.40 1 calc PR C 2
H50E H 0.8658 0.3436 0.4754 0.250 Uiso 0.40 1 calc PR C 2
H50F H 0.9318 0.3575 0.4794 0.250 Uiso 0.40 1 calc PR C 2
C51B C 0.8861(3) 0.3962(2) 0.4339(3) 0.0643(17) Uiso 0.40 1 d P C 2
H51C H 0.8534 0.3931 0.4112 0.077 Uiso 0.40 1 calc PR C 2
H51D H 0.9197 0.4070 0.4152 0.077 Uiso 0.40 1 calc PR C 2
C52 C 0.8781(3) 0.4684(2) 0.5396(2) 0.0533(15) Uani 1 1 d . . .
C53 C 0.8718(2) 0.4271(2) 0.4735(2) 0.0463(14) Uani 1 1 d . . .
C54A C 0.8861(3) 0.3962(2) 0.4339(3) 0.0643(17) Uiso 0.60 1 d P C 1
H54A H 0.9258 0.3862 0.4378 0.096 Uiso 0.60 1 calc PR C 1
H54B H 0.8818 0.4110 0.4023 0.096 Uiso 0.60 1 calc PR C 1
H54C H 0.8603 0.3708 0.4354 0.096 Uiso 0.60 1 calc PR C 1
C54B C 0.9025(4) 0.4901(3) 0.5836(3) 0.074(2) Uiso 0.40 1 d P C 2
H54D H 0.9420 0.4800 0.5885 0.111 Uiso 0.40 1 calc PR C 2
H54E H 0.8795 0.4824 0.6123 0.111 Uiso 0.40 1 calc PR C 2
H54F H 0.9022 0.5221 0.5791 0.111 Uiso 0.40 1 calc PR C 2
C55 C 1.1173(2) 0.46347(19) 0.4350(3) 0.0461(13) Uani 1 1 d . . .
C56 C 1.1725(2) 0.46447(19) 0.4053(2) 0.0446(13) Uani 1 1 d . . .
C57 C 1.2158(2) 0.4344(2) 0.4137(2) 0.0480(14) Uani 1 1 d . . .
H57 H 1.2137 0.4140 0.4399 0.058 Uiso 1 1 calc R . .
C58 C 1.2637(3) 0.4354(2) 0.3816(2) 0.0506(16) Uani 1 1 d . . .
C59 C 1.2664(3) 0.4640(2) 0.3435(3) 0.0555(17) Uani 1 1 d . . .
H59 H 1.2980 0.4632 0.3217 0.067 Uiso 1 1 calc R . .
C60 C 1.2217(3) 0.4954(2) 0.3362(2) 0.0519(15) Uani 1 1 d . D .
C61 C 1.1754(3) 0.4943(2) 0.3679(2) 0.0531(15) Uani 1 1 d . . .
H61 H 1.1450 0.5148 0.3636 0.064 Uiso 1 1 calc R . .
C62 C 1.3063(3) 0.3753(3) 0.4232(3) 0.079(2) Uani 1 1 d D . .
H62A H 1.3423 0.3586 0.4237 0.118 Uiso 1 1 calc R . .
H62B H 1.2745 0.3554 0.4152 0.118 Uiso 1 1 calc R . .
H62C H 1.2997 0.3885 0.4554 0.118 Uiso 1 1 calc R . .
C63A C 1.1874(6) 0.5560(5) 0.2905(6) 0.064(4) Uiso 0.60 1 d PD D 1
H63A H 1.1488 0.5434 0.2896 0.096 Uiso 0.60 1 calc PR D 1
H63B H 1.1951 0.5714 0.2597 0.096 Uiso 0.60 1 calc PR D 1
H63C H 1.1902 0.5769 0.3178 0.096 Uiso 0.60 1 calc PR D 1
C63B C 1.1814(13) 0.5465(12) 0.2779(14) 0.131(15) Uiso 0.40 1 d PD D 2
H63D H 1.1548 0.5267 0.2611 0.196 Uiso 0.40 1 calc PR D 2
H63E H 1.1958 0.5686 0.2548 0.196 Uiso 0.40 1 calc PR D 2
H63F H 1.1614 0.5614 0.3048 0.196 Uiso 0.40 1 calc PR D 2
C64 C 0.5040(3) 0.6497(3) 0.3468(3) 0.071(2) Uani 1 1 d U . .
C65 C 0.5013(3) 0.6184(2) 0.3904(3) 0.0549(16) Uani 1 1 d . . .
C66 C 0.5476(3) 0.5892(2) 0.3982(3) 0.0528(15) Uani 1 1 d . . .
H66 H 0.5795 0.5882 0.3766 0.063 Uiso 1 1 calc R . .
C67 C 0.5443(2) 0.56236(19) 0.4384(3) 0.0504(14) Uani 1 1 d . . .
C68 C 0.4976(3) 0.56128(19) 0.4700(3) 0.0526(15) Uani 1 1 d . . .
H68 H 0.4966 0.5413 0.4967 0.063 Uiso 1 1 calc R . .
C69 C 0.4520(3) 0.5905(2) 0.4613(3) 0.0562(16) Uani 1 1 d . . .
C70 C 0.4552(3) 0.6193(2) 0.4214(3) 0.0573(18) Uani 1 1 d . . .
H70 H 0.4252 0.6398 0.4159 0.069 Uiso 1 1 calc R . .
C71 C 0.6312(5) 0.4498(4) 0.3544(5) 0.118(4) Uani 1 1 d . . .
H71A H 0.6725 0.4557 0.3562 0.178 Uiso 1 1 calc R . .
H71B H 0.6200 0.4462 0.3201 0.178 Uiso 1 1 calc R . .
H71C H 0.6224 0.4228 0.3725 0.178 Uiso 1 1 calc R . .
C72 C 0.5984(3) 0.4884(2) 0.3768(3) 0.0609(17) Uani 1 1 d . . .
H72A H 0.5987 0.5132 0.3532 0.073 Uiso 1 1 calc R . .
H72B H 0.5579 0.4794 0.3814 0.073 Uiso 1 1 calc R . .
C73 C 0.6208(3) 0.5043(2) 0.4240(2) 0.0495(14) Uani 1 1 d . . .
C74 C 0.6263(3) 0.5427(2) 0.4925(3) 0.0587(17) Uani 1 1 d . . .
C75 C 0.6128(3) 0.5734(3) 0.5327(3) 0.089(3) Uani 1 1 d . . .
H75A H 0.5885 0.5585 0.5568 0.133 Uiso 1 1 calc R . .
H75B H 0.5924 0.5990 0.5195 0.133 Uiso 1 1 calc R . .
H75C H 0.6484 0.5831 0.5484 0.133 Uiso 1 1 calc R . .
C76 C 0.3907(3) 0.5697(2) 0.5321(3) 0.0586(17) Uani 1 1 d . . .
C77 C 0.3332(3) 0.5790(2) 0.5559(3) 0.0602(17) Uani 1 1 d U . .
C78 C 0.2965(3) 0.6126(3) 0.5401(3) 0.0673(19) Uani 1 1 d . . .
H78 H 0.3051 0.6305 0.5126 0.081 Uiso 1 1 calc R . .
C79 C 0.2464(4) 0.6179(4) 0.5675(4) 0.0926(17) Uani 1 1 d . E .
C80 C 0.2341(4) 0.5927(4) 0.6073(3) 0.0926(17) Uani 1 1 d . . .
H80 H 0.1997 0.5980 0.6249 0.111 Uiso 1 1 calc R . .
C81 C 0.2706(4) 0.5597(4) 0.6226(4) 0.0926(17) Uani 1 1 d . . .
C82 C 0.3209(3) 0.5535(3) 0.5965(3) 0.070(2) Uani 1 1 d U . .
H82 H 0.3473 0.5315 0.6066 0.085 Uiso 1 1 calc R . .
C83A C 0.2124(9) 0.6732(6) 0.5134(6) 0.086(5) Uiso 0.60 1 d PD E 1
H83A H 0.1782 0.6911 0.5073 0.129 Uiso 0.60 1 calc PR E 1
H83B H 0.2190 0.6536 0.4855 0.129 Uiso 0.60 1 calc PR E 1
H83C H 0.2457 0.6925 0.5178 0.129 Uiso 0.60 1 calc PR E 1
C83B C 0.227(2) 0.6810(15) 0.5250(17) 0.17(2) Uiso 0.40 1 d PD E 2
H83D H 0.1976 0.7024 0.5163 0.261 Uiso 0.40 1 calc PR E 2
H83E H 0.2429 0.6676 0.4952 0.261 Uiso 0.40 1 calc PR E 2
H83F H 0.2583 0.6961 0.5427 0.261 Uiso 0.40 1 calc PR E 2
C84 C 0.2872(7) 0.4945(6) 0.6738(5) 0.153(5) Uani 1 1 d U . .
H84A H 0.2745 0.4824 0.7052 0.229 Uiso 1 1 calc R . .
H84B H 0.3286 0.4996 0.6748 0.229 Uiso 1 1 calc R . .
H84C H 0.2783 0.4735 0.6476 0.229 Uiso 1 1 calc R . .
Ag1 Ag 0.738845(19) 0.444890(15) 0.43641(2) 0.05121(12) Uani 1 1 d . . .
Ag2 Ag 0.75271(2) 0.51572(2) 0.53586(2) 0.06960(18) Uani 1 1 d . . .
Ag3 Ag 0.97082(2) 0.187010(17) 0.24956(2) 0.06035(14) Uani 1 1 d . . .
Ag4 Ag 0.95907(2) 0.274728(18) 0.17401(2) 0.06049(15) Uani 1 1 d . . .
N1 N 0.8873(2) 0.22674(16) 0.2503(2) 0.0499(12) Uani 1 1 d . A .
N2 N 0.8856(2) 0.26431(16) 0.22246(19) 0.0465(12) Uani 1 1 d . A .
N3 N 0.8098(2) 0.26298(15) 0.2680(2) 0.0467(12) Uani 1 1 d . A .
N4 N 0.6029(2) 0.25137(19) 0.3006(2) 0.0595(14) Uani 1 1 d . . .
H4 H 0.5748 0.2644 0.3165 0.071 Uiso 1 1 calc R . .
N5 N 0.5375(2) 0.73232(19) 0.6671(3) 0.0633(16) Uani 1 1 d . . .
N6 N 0.5453(2) 0.69893(18) 0.7005(2) 0.0600(15) Uani 1 1 d . . .
N7 N 0.6224(2) 0.70431(19) 0.6560(2) 0.0577(14) Uani 1 1 d . B .
N8 N 0.8125(3) 0.7595(3) 0.6131(3) 0.096(2) Uani 1 1 d . B .
H8 H 0.8397 0.7566 0.5910 0.115 Uiso 1 1 calc R . .
N9 N 0.8270(2) 0.47311(18) 0.52055(18) 0.0502(13) Uani 1 1 d . B .
N10 N 0.8219(2) 0.44657(17) 0.47936(19) 0.0473(12) Uani 1 1 d . B .
N11 N 0.9082(2) 0.43897(17) 0.51112(19) 0.0461(12) Uani 1 1 d . C .
N12 N 1.1131(2) 0.43370(18) 0.4708(2) 0.0544(13) Uani 1 1 d . . .
H12 H 1.1453 0.4206 0.4791 0.065 Uiso 1 1 calc R . .
N13 N 0.6713(2) 0.51731(17) 0.4896(2) 0.0502(12) Uani 1 1 d U B .
N14 N 0.6680(2) 0.49274(17) 0.4474(2) 0.0499(13) Uani 1 1 d U B .
N15 N 0.5931(2) 0.53601(17) 0.45120(19) 0.0484(12) Uani 1 1 d . . .
N16 N 0.4020(2) 0.59260(19) 0.4900(2) 0.0579(14) Uani 1 1 d . . .
H16 H 0.3750 0.6106 0.4798 0.070 Uiso 1 1 calc R . .
O1 O 0.7556(2) 0.38596(17) 0.3860(2) 0.0710(14) Uani 1 1 d . C .
O2 O 0.6782(2) 0.35909(19) 0.4234(2) 0.0814(17) Uani 1 1 d . . .
O3 O 0.6192(2) 0.19884(16) 0.2442(2) 0.0742(15) Uani 1 1 d . . .
O4 O 0.4022(3) 0.2105(3) 0.3646(3) 0.117(2) Uani 1 1 d . . .
O5 O 0.4443(3) 0.1001(2) 0.2546(3) 0.104(2) Uani 1 1 d . . .
O6A O 0.7407(6) 0.5830(6) 0.5782(5) 0.059(4) Uiso 0.52(3) 1 d P B 1
O7A O 0.7927(4) 0.6211(5) 0.5223(4) 0.062(4) Uiso 0.52(3) 1 d P B 1
O6B O 0.7337(5) 0.5684(5) 0.5894(5) 0.059(4) Uiso 0.48(3) 1 d P B 2
O7B O 0.7890(5) 0.6026(6) 0.5328(5) 0.060(4) Uiso 0.48(3) 1 d P B 2
O8 O 0.7799(3) 0.80312(19) 0.6732(3) 0.0921(18) Uani 1 1 d . B .
O9A O 1.0054(6) 0.8450(5) 0.5777(6) 0.108(5) Uiso 0.60 1 d PD B 1
O10A O 0.9260(7) 0.9242(4) 0.7038(5) 0.094(3) Uiso 0.60 1 d PD B 1
O9B O 1.0010(8) 0.8345(7) 0.5575(8) 0.090(5) Uiso 0.40 1 d PD B 2
O10B O 0.9379(11) 0.9106(8) 0.6843(9) 0.129(8) Uiso 0.40 1 d PD B 2
O11 O 1.0058(3) 0.3378(2) 0.6346(3) 0.0948(13) Uani 1 1 d . . .
O12 O 1.0734(3) 0.3083(2) 0.5882(2) 0.0948(13) Uani 1 1 d . . .
O13 O 1.07840(18) 0.48958(14) 0.42528(17) 0.0577(12) Uani 1 1 d . . .
O14 O 1.3098(2) 0.40886(17) 0.3875(2) 0.0721(14) Uani 1 1 d D . .
O15 O 1.2286(2) 0.52151(18) 0.2972(2) 0.0743(14) Uani 1 1 d D . .
O16 O 0.5403(2) 0.6410(2) 0.3136(2) 0.0886(19) Uani 1 1 d U . .
O17 O 0.4705(2) 0.6825(2) 0.3474(3) 0.093(2) Uani 1 1 d . . .
O18 O 0.4245(2) 0.54328(18) 0.54920(18) 0.0685(13) Uani 1 1 d . . .
O19 O 0.2044(3) 0.6490(3) 0.5542(3) 0.137(3) Uani 1 1 d D . .
O20 O 0.2568(3) 0.5371(4) 0.6642(3) 0.127(3) Uani 1 1 d U . .

loop_
_atom_site_aniso_label
_atom_site_aniso_U_11
_atom_site_aniso_U_22
_atom_site_aniso_U_33
_atom_site_aniso_U_23
_atom_site_aniso_U_13
_atom_site_aniso_U_12
C1 0.029(4) 0.067(4) 0.096(5) -0.009(4) -0.013(3) 0.015(3)
C2 0.016(3) 0.075(4) 0.079(4) -0.017(3) 0.007(3) 0.009(3)
C3 0.022(3) 0.062(4) 0.075(4) -0.005(3) 0.009(3) 0.003(3)
C4 0.025(3) 0.048(3) 0.067(4) 0.000(3) 0.013(3) 0.004(2)
C5 0.028(3) 0.053(3) 0.064(4) -0.004(3) 0.008(3) 0.004(3)
C6 0.023(3) 0.060(4) 0.074(4) 0.004(3) 0.007(3) 0.003(3)
C7 0.017(3) 0.077(4) 0.077(4) -0.022(4) 0.010(3) 0.002(3)
C10 0.034(4) 0.052(3) 0.064(4) 0.008(3) 0.009(3) 0.004(3)
C11 0.030(3) 0.051(3) 0.055(3) 0.003(3) -0.002(3) 0.002(3)
C13 0.034(4) 0.053(3) 0.066(4) 0.005(3) 0.000(3) 0.001(3)
C14 0.032(4) 0.062(4) 0.084(5) 0.007(4) 0.012(3) -0.001(3)
C15 0.025(4) 0.097(6) 0.121(7) -0.010(5) 0.000(4) -0.003(4)
C16 0.043(5) 0.111(6) 0.095(6) 0.012(5) 0.007(4) -0.017(4)
C17 0.031(5) 0.118(6) 0.112(7) 0.023(5) -0.001(4) -0.013(4)
C18 0.050(6) 0.092(6) 0.118(7) 0.018(5) -0.021(5) -0.019(4)
C19 0.050(4) 0.070(4) 0.078(5) 0.000(4) -0.010(3) -0.001(3)
C20 0.088(9) 0.171(12) 0.215(16) -0.065(13) 0.074(10) -0.003(9)
C21 0.111(10) 0.109(9) 0.209(14) -0.065(10) -0.026(10) -0.039(7)
C23 0.031(4) 0.142(8) 0.076(5) -0.027(5) 0.001(3) 0.031(5)
C24 0.036(4) 0.094(5) 0.086(5) -0.023(4) 0.014(3) 0.008(4)
C25 0.026(4) 0.090(5) 0.086(5) -0.030(4) 0.018(3) 0.002(3)
C26 0.055(5) 0.088(6) 0.084(5) -0.015(4) 0.009(4) 0.002(4)
C27 0.044(5) 0.134(8) 0.074(5) -0.007(5) 0.006(4) 0.006(5)
C28 0.031(4) 0.147(8) 0.078(5) -0.033(5) 0.003(3) -0.001(5)
C31 0.034(4) 0.061(4) 0.074(4) -0.012(3) 0.003(3) -0.005(3)
C32 0.059(5) 0.076(5) 0.069(5) -0.014(4) 0.007(4) 0.018(4)
C33 0.080(7) 0.107(7) 0.102(6) 0.033(5) 0.058(5) 0.035(5)
C34 0.058(6) 0.113(8) 0.100(7) 0.046(6) -0.014(5) 0.003(5)
C43 0.064(3) 0.105(3) 0.116(3) 0.057(3) -0.028(2) -0.008(2)
C44 0.037(4) 0.080(5) 0.084(5) 0.022(4) -0.016(3) 0.003(3)
C45 0.029(4) 0.087(5) 0.068(4) 0.018(4) -0.006(3) -0.007(3)
C46 0.025(3) 0.056(3) 0.054(3) 0.003(3) -0.001(2) 0.004(2)
C47 0.034(4) 0.057(3) 0.049(3) 0.014(3) 0.002(2) 0.014(3)
C48 0.025(3) 0.062(4) 0.060(4) 0.004(3) 0.007(3) 0.015(3)
C49 0.033(4) 0.060(4) 0.076(4) 0.017(3) -0.011(3) 0.005(3)
C52 0.035(4) 0.068(4) 0.057(4) -0.004(3) 0.003(3) 0.011(3)
C53 0.017(3) 0.065(4) 0.057(3) 0.006(3) -0.001(2) 0.008(2)
C55 0.028(3) 0.049(3) 0.062(3) -0.007(3) -0.003(3) 0.004(2)
C56 0.027(3) 0.047(3) 0.060(4) -0.011(3) -0.002(2) 0.000(2)
C57 0.025(3) 0.055(3) 0.064(4) -0.012(3) 0.004(3) -0.003(2)
C58 0.031(3) 0.057(4) 0.063(4) -0.023(3) 0.002(3) 0.008(3)
C59 0.037(4) 0.066(4) 0.064(4) -0.021(3) 0.019(3) -0.003(3)
C60 0.039(4) 0.058(4) 0.059(4) 0.003(3) 0.008(3) -0.006(3)
C61 0.037(4) 0.059(4) 0.064(4) -0.013(3) -0.004(3) 0.009(3)
C62 0.035(4) 0.095(6) 0.106(7) 0.010(5) 0.016(4) 0.029(4)
C64 0.024(4) 0.078(5) 0.110(6) 0.020(4) -0.009(3) 0.009(3)
C65 0.033(4) 0.053(3) 0.079(4) 0.013(3) -0.018(3) -0.003(3)
C66 0.026(3) 0.057(4) 0.076(4) 0.011(3) -0.007(3) 0.003(3)
C67 0.031(3) 0.051(3) 0.069(4) 0.001(3) -0.007(3) 0.008(2)
C68 0.032(3) 0.053(3) 0.074(4) 0.015(3) -0.004(3) 0.007(3)
C69 0.022(3) 0.066(4) 0.080(4) -0.005(4) -0.006(3) 0.006(3)
C70 0.019(3) 0.059(4) 0.094(5) 0.015(3) -0.015(3) 0.002(2)
C71 0.075(8) 0.127(9) 0.153(10) -0.019(8) -0.009(7) 0.003(6)
C72 0.038(4) 0.069(4) 0.076(5) -0.006(3) 0.001(3) 0.002(3)
C73 0.039(4) 0.048(3) 0.061(4) 0.004(3) 0.006(3) 0.001(3)
C74 0.034(4) 0.069(4) 0.074(4) 0.008(4) -0.004(3) 0.014(3)
C75 0.051(5) 0.129(7) 0.087(5) -0.040(5) -0.020(4) 0.051(5)
C76 0.047(4) 0.061(4) 0.068(4) -0.012(4) -0.009(3) 0.001(3)
C77 0.028(4) 0.082(5) 0.071(4) -0.033(3) -0.014(3) -0.001(3)
C78 0.048(4) 0.087(5) 0.067(4) -0.018(4) -0.008(3) 0.013(3)
C79 0.055(3) 0.137(5) 0.085(3) -0.038(3) -0.003(3) 0.009(3)
C80 0.055(3) 0.137(5) 0.085(3) -0.038(3) -0.003(3) 0.009(3)
C81 0.055(3) 0.137(5) 0.085(3) -0.038(3) -0.003(3) 0.009(3)
C82 0.049(5) 0.092(5) 0.071(4) -0.016(4) 0.007(3) -0.012(4)
C84 0.144(13) 0.214(14) 0.100(9) 0.014(10) 0.016(8) -0.002(10)
Ag1 0.0269(2) 0.0587(3) 0.0680(3) -0.0066(2) -0.0014(2) 0.00929(18)
Ag2 0.0422(3) 0.1008(4) 0.0658(3) -0.0165(3) -0.0027(2) 0.0371(3)
Ag3 0.0344(3) 0.0620(3) 0.0847(3) 0.0172(3) 0.0138(2) 0.0088(2)
Ag4 0.0333(3) 0.0723(3) 0.0758(3) 0.0290(3) 0.0210(2) 0.0097(2)
N1 0.029(3) 0.056(3) 0.065(3) 0.009(3) 0.017(2) 0.003(2)
N2 0.027(3) 0.056(3) 0.057(3) 0.016(2) 0.015(2) 0.001(2)
N3 0.025(3) 0.044(3) 0.071(3) 0.005(2) 0.018(2) 0.0013(19)
N4 0.032(3) 0.065(3) 0.081(4) -0.021(3) 0.008(3) -0.003(2)
N5 0.036(3) 0.071(4) 0.084(4) 0.014(3) 0.020(3) 0.010(2)
N6 0.026(3) 0.061(3) 0.093(4) 0.003(3) 0.013(3) -0.001(2)
N7 0.037(3) 0.066(3) 0.070(4) -0.023(3) 0.004(3) 0.004(3)
N8 0.057(5) 0.150(8) 0.081(5) -0.011(5) -0.001(4) -0.030(5)
N9 0.030(3) 0.069(3) 0.052(3) -0.008(2) 0.006(2) 0.012(2)
N10 0.019(3) 0.063(3) 0.060(3) 0.000(3) 0.004(2) 0.007(2)
N11 0.018(3) 0.065(3) 0.055(3) 0.011(2) 0.003(2) 0.004(2)
N12 0.023(3) 0.066(3) 0.074(4) 0.015(3) 0.002(2) 0.016(2)
N13 0.037(3) 0.057(3) 0.057(3) 0.004(2) -0.003(2) 0.017(2)
N14 0.017(3) 0.058(3) 0.074(4) 0.011(2) 0.006(2) 0.010(2)
N15 0.026(3) 0.057(3) 0.062(3) 0.002(2) 0.002(2) 0.009(2)
N16 0.028(3) 0.067(3) 0.079(4) 0.009(3) -0.008(2) 0.011(2)
O1 0.036(3) 0.075(3) 0.102(4) -0.018(3) 0.000(2) 0.007(2)
O2 0.045(3) 0.101(4) 0.098(4) -0.042(3) 0.006(3) 0.017(3)
O3 0.042(3) 0.082(3) 0.098(4) -0.037(3) 0.007(3) 0.000(2)
O4 0.059(4) 0.151(7) 0.139(6) -0.011(5) 0.037(4) -0.001(4)
O5 0.083(5) 0.091(4) 0.137(6) -0.006(4) -0.003(4) -0.042(4)
O8 0.071(4) 0.075(4) 0.130(5) -0.009(4) -0.016(4) -0.002(3)
O11 0.064(3) 0.105(3) 0.116(3) 0.057(3) -0.028(2) -0.008(2)
O12 0.064(3) 0.105(3) 0.116(3) 0.057(3) -0.028(2) -0.008(2)
O13 0.027(2) 0.067(3) 0.079(3) 0.018(2) 0.006(2) 0.0119(19)
O14 0.035(3) 0.077(3) 0.104(4) 0.006(3) 0.015(2) 0.015(2)
O15 0.058(3) 0.086(4) 0.079(3) 0.006(3) 0.010(3) 0.010(3)
O16 0.067(4) 0.095(4) 0.104(4) 0.058(4) -0.001(3) 0.027(3)
O17 0.044(3) 0.088(4) 0.147(5) 0.071(4) -0.005(3) 0.014(3)
O18 0.043(3) 0.093(3) 0.070(3) 0.012(3) -0.008(2) 0.013(3)
O19 0.080(5) 0.185(8) 0.147(7) -0.063(7) -0.018(5) 0.072(5)
O20 0.099(6) 0.196(8) 0.087(5) -0.003(5) 0.035(4) -0.001(5)

loop_
_atom_type_symbol
_atom_type_description
_atom_type_scat_dispersion_real
_atom_type_scat_dispersion_imag
_atom_type_scat_source
C C -0.0020 0.0023 'International Tables Vol C Tables 4.2.6.8 and 6.1.1.4'
H H 0.0000 0.0000 'International Tables Vol C Tables 4.2.6.8 and 6.1.1.4'
Ag Ag -0.8864 1.4495 'International Tables Vol C Tables 4.2.6.8 and 6.1.1.4'
N N -0.0031 0.0047 'International Tables Vol C Tables 4.2.6.8 and 6.1.1.4'
O O -0.0042 0.0085 'International Tables Vol C Tables 4.2.6.8 and 6.1.1.4'

loop_
_geom_angle_atom_site_label_1
_geom_angle_atom_site_label_2
_geom_angle_atom_site_label_3
_geom_angle
_geom_angle_site_symmetry_1
_geom_angle_site_symmetry_3
O1 C1 O2 124.9(7) . .
O1 C1 C2 117.3(7) . .
O2 C1 C2 117.7(7) . .
C7 C2 C3 117.6(6) . .
C7 C2 C1 121.2(5) . .
C3 C2 C1 121.2(6) . .
C4 C3 C2 118.5(6) . .
C4 C3 H3 120.7 . .
C2 C3 H3 120.7 . .
C3 C4 C5 124.4(5) . .
C3 C4 N3 117.9(5) . .
C5 C4 N3 117.7(5) . .
C6 C5 C4 116.7(6) . .
C6 C5 H5 121.7 . .
C4 C5 H5 121.7 . .
C7 C6 C5 120.1(6) . .
C7 C6 N4 116.2(5) . .
C5 C6 N4 123.7(6) . .
C6 C7 C2 122.7(5) . .
C6 C7 H7 118.7 . .
C2 C7 H7 118.7 . .
C8A C9A C10 116.1(8) . .
C8A C9A H9A1 108.3 . .
C10 C9A H9A1 108.3 . .
C8A C9A H9A2 108.3 . .
C10 C9A H9A2 108.3 . .
H9A1 C9A H9A2 107.4 . .
C9B C8B H8B1 109.5 . .
C9B C8B H8B2 109.5 . .
H8B1 C8B H8B2 109.5 . .
C9B C8B H8B3 109.5 . .
H8B1 C8B H8B3 109.5 . .
H8B2 C8B H8B3 109.5 . .
C8B C9B C11 123.1(9) . .
C8B C9B H9B1 106.6 . .
C11 C9B H9B1 106.6 . .
C8B C9B H9B2 106.6 . .
C11 C9B H9B2 106.6 . .
H9B1 C9B H9B2 106.5 . .
N1 C10 N3 110.2(5) . .
N1 C10 C9A 126.1(6) . .
N3 C10 C9A 123.6(6) . .
N2 C11 N3 108.8(5) . .
N2 C11 C9B 127.9(6) . .
N3 C11 C9B 123.3(5) . .
O3 C13 N4 124.4(6) . .
O3 C13 C14 120.7(6) . .
N4 C13 C14 114.8(6) . .
C15 C14 C19 123.1(7) . .
C15 C14 C13 121.9(7) . .
C19 C14 C13 114.9(6) . .
C14 C15 C16 119.5(8) . .
C14 C15 H15 120.3 . .
C16 C15 H15 120.3 . .
O4 C16 C15 125.4(9) . .
O4 C16 C17 117.1(8) . .
C15 C16 C17 117.5(8) . .
C18 C17 C16 122.0(8) . .
C18 C17 H17 119.0 . .
C16 C17 H17 119.0 . .
C17 C18 O5 116.2(9) . .
C17 C18 C19 121.4(9) . .
O5 C18 C19 121.8(10) . .
C14 C19 C18 115.9(8) . .
C14 C19 H19 122.1 . .
C18 C19 H19 122.1 . .
O4 C20 H20A 109.5 . .
O4 C20 H20B 109.5 . .
H20A C20 H20B 109.5 . .
O4 C20 H20C 109.5 . .
H20A C20 H20C 109.5 . .
H20B C20 H20C 109.5 . .
O5 C21 H21A 109.5 . .
O5 C21 H21B 109.5 . .
H21A C21 H21B 109.5 . .
O5 C21 H21C 109.5 . .
H21A C21 H21C 109.5 . .
H21B C21 H21C 109.5 . .
O7A C22A O6A 128.5(13) . .
O7A C22A C23 124.7(15) . .
O6A C22A C23 106.3(11) . .
O6B C22B O7B 128.8(16) . .
O6B C22B C23 123.3(13) . .
O7B C22B C23 107.5(19) . .
C28 C23 C22A 111.9(10) . .
C28 C23 C24 118.4(8) . .
C22A C23 C24 129.2(11) . .
C28 C23 C22B 129.2(10) . .
C22A C23 C22B 19.6(7) . .
C24 C23 C22B 112.3(12) . .
C25 C24 C23 119.3(8) . .
C25 C24 H24 120.3 . .
C23 C24 H24 120.3 . .
C24 C25 C26 123.8(7) . .
C24 C25 N7 119.4(7) . .
C26 C25 N7 116.9(6) . .
C25 C26 C27 116.6(8) . .
C25 C26 H26 121.7 . .
C27 C26 H26 121.7 . .
C28 C27 N8 117.2(8) . .
C28 C27 C26 121.4(9) . .
N8 C27 C26 121.4(9) . .
C27 C28 C23 120.2(8) . .
C27 C28 H28 119.9 . .
C23 C28 H28 119.9 . .
C30A C29A H29A 109.5 . .
C30A C29A H29B 109.5 . .
H29A C29A H29B 109.5 . .
C30A C29A H29C 109.5 . .
H29A C29A H29C 109.5 . .
H29B C29A H29C 109.5 . .
C29A C30A C31 110.9(13) . .
C29A C30A H30A 109.5 . .
C31 C30A H30A 109.5 . .
C29A C30A H30B 109.5 . .
C31 C30A H30B 109.5 . .
H30A C30A H30B 108.0 . .
H29D C29B H29E 109.5 . .
H29D C29B H29F 109.5 . .
H29E C29B H29F 109.5 . .
N6 C31 N7 109.6(6) . .
N6 C31 C30A 126.0(7) . .
N7 C31 C30A 124.3(7) . .
N5 C32 N7 107.9(7) . .
N5 C32 C33 126.6(7) . .
N7 C32 C33 125.4(7) . .
C32 C33 H33A 109.5 . .
C32 C33 H33B 109.5 . .
H33A C33 H33B 109.5 . .
C32 C33 H33C 109.5 . .
H33A C33 H33C 109.5 . .
H33B C33 H33C 109.5 . .
O8 C34 N8 121.6(9) . .
O8 C34 C35B 132.3(13) . .
N8 C34 C35B 106.1(11) . .
O8 C34 C35A 113.4(11) . .
N8 C34 C35A 125.0(10) . .
C35B C34 C35A 18.9(7) . .
C36A C35A C40A 122.9(12) . .
C36A C35A C34 116.6(12) . .
C40A C35A C34 119.8(11) . .
C35A C36A C37A 118.7(11) . .
C35A C36A H36A 120.6 . .
C37A C36A H36A 120.6 . .
C38A C37A O9A 115.8(13) . .
C38A C37A C36A 117.8(11) . .
O9A C37A C36A 125.5(12) . .
C37A C38A C39A 121.7(12) . .
C37A C38A H38A 119.1 . .
C39A C38A H38A 119.1 . .
O10A C39A C38A 114.2(13) . .
O10A C39A C40A 124.7(12) . .
C38A C39A C40A 121.2(12) . .
C35A C40A C39A 116.8(12) . .
C35A C40A H40A 121.6 . .
C39A C40A H40A 121.6 . .
O9A C41A H41A 109.5 . .
O9A C41A H41B 109.5 . .
H41A C41A H41B 109.5 . .
O9A C41A H41C 109.5 . .
H41A C41A H41C 109.5 . .
H41B C41A H41C 109.5 . .
O10A C42A H42A 109.5 . .
O10A C42A H42B 109.5 . .
H42A C42A H42B 109.5 . .
O10A C42A H42C 109.5 . .
H42A C42A H42C 109.5 . .
H42B C42A H42C 109.5 . .
C40B C35B C36B 121.4(13) . .
C40B C35B C34 108.0(13) . .
C36B C35B C34 130.5(14) . .
C35B C36B C37B 117.4(14) . .
C35B C36B H36B 121.3 . .
C37B C36B H36B 121.3 . .
O9B C37B C38B 106.8(18) . .
O9B C37B C36B 131.4(18) . .
C38B C37B C36B 121.7(14) . .
C37B C38B C39B 119.9(14) . .
C37B C38B H38B 120.0 . .
C39B C38B H38B 120.0 . .
O10B C39B C38B 119.6(19) . .
O10B C39B C40B 121.6(19) . .
C38B C39B C40B 118.7(14) . .
C35B C40B C39B 120.6(14) . .
C35B C40B H40B 119.7 . .
C39B C40B H40B 119.7 . .
O9B C41B H41D 109.5 . .
O9B C41B H41E 109.5 . .
H41D C41B H41E 109.5 . .
O9B C41B H41F 109.5 . .
H41D C41B H41F 109.5 . .
H41E C41B H41F 109.5 . .
O10B C42B H42D 109.5 . .
O10B C42B H42E 109.5 . .
H42D C42B H42E 109.5 . .
O10B C42B H42F 109.5 . .
H42D C42B H42F 109.5 . .
H42E C42B H42F 109.5 . .
O12 C43 O11 125.1(8) . .
O12 C43 C44 120.1(10) . .
O11 C43 C44 114.7(9) . .
C45 C44 C49 119.4(6) . .
C45 C44 C43 121.3(7) . .
C49 C44 C43 119.3(7) . .
C44 C45 C46 118.9(6) . .
C44 C45 H45 120.6 . .
C46 C45 H45 120.6 . .
C47 C46 C45 123.0(5) . .
C47 C46 N11 119.9(5) . .
C45 C46 N11 117.1(5) . .
C46 C47 C48 117.8(5) . .
C46 C47 H47 121.1 . .
C48 C47 H47 121.1 . .
C49 C48 N12 116.6(5) . .
C49 C48 C47 119.5(6) . .
N12 C48 C47 123.8(5) . .
C48 C49 C44 121.2(6) . .
C48 C49 H49 119.4 . .
C44 C49 H49 119.4 . .
C50A C51A C52 118.3(8) . .
C50A C51A H51A 107.7 . .
C52 C51A H51A 107.7 . .
C50A C51A H51B 107.7 . .
C52 C51A H51B 107.7 . .
H51A C51A H51B 107.1 . .
C51B C50B H50D 109.5 . .
C51B C50B H50E 109.5 . .
H50D C50B H50E 109.5 . .
C51B C50B H50F 109.5 . .
H50D C50B H50F 109.5 . .
H50E C50B H50F 109.5 . .
C50B C51B C53 106.9(17) . .
C50B C51B H51C 110.3 . .
C53 C51B H51C 110.3 . .
C50B C51B H51D 110.3 . .
C53 C51B H51D 110.3 . .
H51C C51B H51D 108.6 . .
N9 C52 N11 108.2(6) . .
N9 C52 C51A 128.6(6) . .
N11 C52 C51A 123.2(6) . .
N10 C53 N11 109.6(5) . .
N10 C53 C51B 125.3(6) . .
N11 C53 C51B 125.1(5) . .
O13 C55 N12 122.6(6) . .
O13 C55 C56 119.7(6) . .
N12 C55 C56 117.7(5) . .
C61 C56 C57 121.7(6) . .
C61 C56 C55 117.0(5) . .
C57 C56 C55 121.2(6) . .
C56 C57 C58 117.3(6) . .
C56 C57 H57 121.4 . .
C58 C57 H57 121.4 . .
O14 C58 C59 115.8(6) . .
O14 C58 C57 122.5(6) . .
C59 C58 C57 121.7(6) . .
C58 C59 C60 120.0(6) . .
C58 C59 H59 120.0 . .
C60 C59 H59 120.0 . .
O15 C60 C61 127.3(6) . .
O15 C60 C59 114.8(6) . .
C61 C60 C59 117.9(6) . .
C56 C61 C60 121.5(6) . .
C56 C61 H61 119.3 . .
C60 C61 H61 119.3 . .
O14 C62 H62A 109.5 . .
O14 C62 H62B 109.5 . .
H62A C62 H62B 109.5 . .
O14 C62 H62C 109.5 . .
H62A C62 H62C 109.5 . .
H62B C62 H62C 109.5 . .
O15 C63A H63A 109.5 . .
O15 C63A H63B 109.5 . .
O15 C63A H63C 109.5 . .
O15 C63B H63D 109.5 . .
O15 C63B H63E 109.5 . .
H63D C63B H63E 109.5 . .
O15 C63B H63F 109.5 . .
H63D C63B H63F 109.5 . .
H63E C63B H63F 109.5 . .
O17 C64 O16 125.8(7) . .
O17 C64 C65 116.9(7) . .
O16 C64 C65 117.3(6) . .
C70 C65 C66 121.2(6) . .
C70 C65 C64 120.3(6) . .
C66 C65 C64 118.5(6) . .
C67 C66 C65 116.8(6) . .
C67 C66 H66 121.6 . .
C65 C66 H66 121.6 . .
C66 C67 C68 123.8(5) . .
C66 C67 N15 118.9(6) . .
C68 C67 N15 117.2(6) . .
C67 C68 C69 118.3(6) . .
C67 C68 H68 120.9 . .
C69 C68 H68 120.9 . .
C70 C69 C68 119.0(6) . .
C70 C69 N16 116.7(5) . .
C68 C69 N16 124.3(6) . .
C65 C70 C69 120.8(5) . .
C65 C70 H70 119.6 . .
C69 C70 H70 119.6 . .
C72 C71 H71A 109.5 . .
C72 C71 H71B 109.5 . .
H71A C71 H71B 109.5 . .
C72 C71 H71C 109.5 . .
H71A C71 H71C 109.5 . .
H71B C71 H71C 109.5 . .
C73 C72 C71 115.0(7) . .
C73 C72 H72A 108.5 . .
C71 C72 H72A 108.5 . .
C73 C72 H72B 108.5 . .
C71 C72 H72B 108.5 . .
H72A C72 H72B 107.5 . .
N14 C73 N15 108.4(6) . .
N14 C73 C72 129.3(6) . .
N15 C73 C72 122.3(6) . .
N13 C74 N15 108.4(6) . .
N13 C74 C75 126.2(6) . .
N15 C74 C75 125.4(6) . .
C74 C75 H75A 109.5 . .
C74 C75 H75B 109.5 . .
H75A C75 H75B 109.5 . .
C74 C75 H75C 109.5 . .
H75A C75 H75C 109.5 . .
H75B C75 H75C 109.5 . .
O18 C76 N16 122.2(7) . .
O18 C76 C77 122.0(7) . .
N16 C76 C77 115.8(6) . .
C82 C77 C78 122.0(7) . .
C82 C77 C76 115.0(7) . .
C78 C77 C76 122.9(7) . .
C79 C78 C77 115.4(8) . .
C79 C78 H78 122.3 . .
C77 C78 H78 122.3 . .
C80 C79 C78 122.7(10) . .
C80 C79 O19 115.8(9) . .
C78 C79 O19 121.4(10) . .
C79 C80 C81 121.4(9) . .
C79 C80 H80 119.3 . .
C81 C80 H80 119.3 . .
O20 C81 C80 118.1(9) . .
O20 C81 C82 124.1(10) . .
C80 C81 C82 117.6(11) . .
C77 C82 C81 120.8(9) . .
C77 C82 H82 119.6 . .
C81 C82 H82 119.6 . .
O19 C83A H83A 109.5 . .
O19 C83A H83B 109.5 . .
O19 C83A H83C 109.5 . .
O19 C83B H83D 109.5 . .
O19 C83B H83E 109.5 . .
H83D C83B H83E 109.5 . .
O19 C83B H83F 109.5 . .
H83D C83B H83F 109.5 . .
H83E C83B H83F 109.5 . .
O20 C84 H84A 109.5 . .
O20 C84 H84B 109.5 . .
H84A C84 H84B 109.5 . .
O20 C84 H84C 109.5 . .
H84A C84 H84C 109.5 . .
H84B C84 H84C 109.5 . .
N14 Ag1 N10 123.5(2) . .
N14 Ag1 O1 135.94(19) . .
N10 Ag1 O1 100.57(18) . .
N9 Ag2 O6B 135.1(3) . .
N9 Ag2 N13 124.20(19) . .
O6B Ag2 N13 100.6(3) . .
N9 Ag2 O6A 133.9(3) . .
O6B Ag2 O6A 13.6(4) . .
N13 Ag2 O6A 98.9(3) . .
N6 Ag3 O16 131.2(2) 5_544 7_644
N6 Ag3 N1 125.7(2) 5_544 .
O16 Ag3 N1 102.8(2) 7_644 .
N2 Ag4 N5 127.3(2) . 5_544
N2 Ag4 O11 132.0(2) . 3_754
N5 Ag4 O11 98.4(2) 5_544 3_754
C10 N1 N2 107.0(5) . .
C10 N1 Ag3 134.9(4) . .
N2 N1 Ag3 117.2(3) . .
C11 N2 N1 108.4(4) . .
C11 N2 Ag4 135.9(4) . .
N1 N2 Ag4 115.6(3) . .
C10 N3 C11 105.6(5) . .
C10 N3 C4 127.7(5) . .
C11 N3 C4 126.4(5) . .
C13 N4 C6 128.6(6) . .
C13 N4 H4 115.7 . .
C6 N4 H4 115.7 . .
C32 N5 N6 108.4(5) . .
C32 N5 Ag4 132.8(5) . 5_455
N6 N5 Ag4 118.4(4) . 5_455
C31 N6 N5 107.6(6) . .
C31 N6 Ag3 137.9(5) . 5_455
N5 N6 Ag3 114.5(4) . 5_455
C31 N7 C32 106.5(6) . .
C31 N7 C25 129.7(6) . .
C32 N7 C25 123.7(7) . .
C34 N8 C27 129.0(8) . .
C34 N8 H8 115.5 . .
C27 N8 H8 115.5 . .
C52 N9 N10 109.6(5) . .
C52 N9 Ag2 134.9(4) . .
N10 N9 Ag2 115.3(3) . .
C53 N10 N9 106.5(5) . .
C53 N10 Ag1 133.1(4) . .
N9 N10 Ag1 120.3(3) . .
C52 N11 C53 106.0(5) . .
C52 N11 C46 128.9(5) . .
C53 N11 C46 125.2(5) . .
C55 N12 C48 128.7(5) . .
C55 N12 H12 115.6 . .
C48 N12 H12 115.6 . .
C74 N13 N14 108.9(5) . .
C74 N13 Ag2 130.5(5) . .
N14 N13 Ag2 120.0(3) . .
C73 N14 N13 108.0(5) . .
C73 N14 Ag1 136.8(5) . .
N13 N14 Ag1 115.2(3) . .
C73 N15 C74 106.2(5) . .
C73 N15 C67 129.1(5) . .
C74 N15 C67 124.2(5) . .
C76 N16 C69 127.1(6) . .
C76 N16 H16 116.4 . .
C69 N16 H16 116.4 . .
C1 O1 Ag1 109.6(5) . .
C16 O4 C20 116.9(8) . .
C18 O5 C21 121.4(8) . .
C22A O6A Ag2 118.4(10) . .
C22B O6B Ag2 101.7(10) . .
C37A O9A C41A 114.1(12) . .
C39A O10A C42A 117.8(13) . .
C37B O9B C41B 109(2) . .
C39B O10B C42B 126(3) . .
C43 O11 Ag4 98.4(6) . 3_755
C58 O14 C62 117.8(5) . .
C60 O15 C63A 117.0(8) . .
C60 O15 C63B 120.8(17) . .
C63A O15 C63B 18.9(18) . .
C64 O16 Ag3 110.5(4) . 7_654
C83A O19 C83B 23(3) . .
C83A O19 C79 118.9(12) . .
C83B O19 C79 111(3) . .
C81 O20 C84 117.8(9) . .

loop_
_geom_bond_atom_site_label_1
_geom_bond_atom_site_label_2
_geom_bond_distance
_geom_bond_site_symmetry_2
C1 O1 1.251(9) .
C1 O2 1.265(9) .
C1 C2 1.487(10) .
C2 C7 1.384(9) .
C2 C3 1.434(8) .
C3 C4 1.330(9) .
C3 H3 0.9500 .
C4 C5 1.411(9) .
C4 N3 1.466(7) .
C5 C6 1.390(9) .
C5 H5 0.9500 .
C6 C7 1.370(9) .
C6 N4 1.404(8) .
C7 H7 0.9500 .
C8A C9A 1.504(13) .
C8A H8A1 0.9800 .
C8A H8A2 0.9800 .
C8A H8A3 0.9800 .
C9A C10 1.526(10) .
C9A H9A1 0.9900 .
C9A H9A2 0.9900 .
C8B C9B 1.463(14) .
C8B H8B1 0.9800 .
C8B H8B2 0.9800 .
C8B H8B3 0.9800 .
C9B C11 1.498(9) .
C9B H9B1 0.9900 .
C9B H9B2 0.9900 .
C10 N1 1.292(8) .
C10 N3 1.354(8) .
C11 N2 1.299(8) .
C11 N3 1.360(8) .
C13 O3 1.215(8) .
C13 N4 1.332(9) .
C13 C14 1.550(9) .
C14 C15 1.351(11) .
C14 C19 1.380(11) .
C15 C16 1.412(11) .
C15 H15 0.9500 .
C16 O4 1.366(11) .
C16 C17 1.413(14) .
C17 C18 1.298(14) .
C17 H17 0.9500 .
C18 O5 1.347(12) .
C18 C19 1.444(12) .
C19 H19 0.9500 .
C20 O4 1.375(15) .
C20 H20A 0.9800 .
C20 H20B 0.9800 .
C20 H20C 0.9800 .
C21 O5 1.421(15) .
C21 H21A 0.9800 .
C21 H21B 0.9800 .
C21 H21C 0.9800 .
C22A O7A 1.256(17) .
C22A O6A 1.26(2) .
C22A C23 1.403(16) .
C22B O6B 1.23(3) .
C22B O7B 1.29(2) .
C22B C23 1.68(2) .
C23 C28 1.403(13) .
C23 C24 1.415(10) .
C24 C25 1.353(10) .
C24 H24 0.9500 .
C25 C26 1.374(11) .
C25 N7 1.458(8) .
C26 C27 1.420(12) .
C26 H26 0.9500 .
C27 C28 1.364(13) .
C27 N8 1.415(12) .
C28 H28 0.9500 .
C29A C30A 1.52(2) .
C29A H29A 0.9800 .
C29A H29B 0.9800 .
C29A H29C 0.9800 .
C30A C31 1.536(12) .
C30A H30A 0.9900 .
C30A H30B 0.9900 .
C29B H29D 0.9800 .
C29B H29E 0.9800 .
C29B H29F 0.9800 .
C31 N6 1.308(8) .
C31 N7 1.358(9) .
C32 N5 1.323(10) .
C32 N7 1.373(10) .
C32 C33 1.481(11) .
C33 H33A 0.9800 .
C33 H33B 0.9800 .
C33 H33C 0.9800 .
C34 O8 1.240(12) .
C34 N8 1.329(14) .
C34 C35B 1.51(2) .
C34 C35A 1.587(18) .
C35A C36A 1.364(13) .
C35A C40A 1.369(14) .
C36A C37A 1.408(13) .
C36A H36A 0.9500 .
C37A C38A 1.360(14) .
C37A O9A 1.367(17) .
C38A C39A 1.365(13) .
C38A H38A 0.9500 .
C39A O10A 1.364(18) .
C39A C40A 1.378(13) .
C40A H40A 0.9500 .
C41A O9A 1.49(2) .
C41A H41A 0.9800 .
C41A H41B 0.9800 .
C41A H41C 0.9800 .
C42A O10A 1.42(2) .
C42A H42A 0.9800 .
C42A H42B 0.9800 .
C42A H42C 0.9800 .
C35B C40B 1.386(16) .
C35B C36B 1.393(16) .
C36B C37B 1.407(16) .
C36B H36B 0.9500 .
C37B O9B 1.25(2) .
C37B C38B 1.392(16) .
C38B C39B 1.394(16) .
C38B H38B 0.9500 .
C39B O10B 1.26(3) .
C39B C40B 1.405(16) .
C40B H40B 0.9500 .
C41B O9B 1.66(4) .
C41B H41D 0.9800 .
C41B H41E 0.9800 .
C41B H41F 0.9800 .
C42B O10B 1.42(4) .
C42B H42D 0.9800 .
C42B H42E 0.9800 .
C42B H42F 0.9800 .
C43 O12 1.221(13) .
C43 O11 1.274(13) .
C43 C44 1.503(11) .
C44 C45 1.387(9) .
C44 C49 1.400(10) .
C45 C46 1.390(9) .
C45 H45 0.9500 .
C46 C47 1.380(8) .
C46 N11 1.423(7) .
C47 C48 1.417(8) .
C47 H47 0.9500 .
C48 C49 1.389(9) .
C48 N12 1.401(8) .
C49 H49 0.9500 .
C50A C51A 1.440(15) .
C50A H50A 0.9800 .
C50A H50B 0.9800 .
C50A H50C 0.9800 .
C51A C52 1.487(11) .
C51A H51A 0.9900 .
C51A H51B 0.9900 .
C50B C51B 1.47(4) .
C50B H50D 0.9800 .
C50B H50E 0.9800 .
C50B H50F 0.9800 .
C51B C53 1.470(10) .
C51B H51C 0.9900 .
C51B H51D 0.9900 .
C52 N9 1.308(8) .
C52 N11 1.378(8) .
C53 N10 1.316(7) .
C53 N11 1.381(8) .
C55 O13 1.234(7) .
C55 N12 1.336(8) .
C55 C56 1.522(8) .
C56 C61 1.369(9) .
C56 C57 1.381(8) .
C57 C58 1.421(9) .
C57 H57 0.9500 .
C58 O14 1.356(8) .
C58 C59 1.357(10) .
C59 C60 1.427(10) .
C59 H59 0.9500 .
C60 O15 1.340(8) .
C60 C61 1.384(9) .
C61 H61 0.9500 .
C62 O14 1.414(9) .
C62 H62A 0.9800 .
C62 H62B 0.9800 .
C62 H62C 0.9800 .
C63A O15 1.433(11) .
C63A H63A 0.9800 .
C63A H63B 0.9800 .
C63A H63C 0.9800 .
C63B O15 1.437(16) .
C63B H63D 0.9800 .
C63B H63E 0.9800 .
C63B H63F 0.9800 .
C64 O17 1.266(9) .
C64 O16 1.270(10) .
C64 C65 1.525(11) .
C65 C70 1.369(10) .
C65 C66 1.416(9) .
C66 C67 1.369(9) .
C66 H66 0.9500 .
C67 C68 1.391(9) .
C67 N15 1.436(7) .
C68 C69 1.405(9) .
C68 H68 0.9500 .
C69 C70 1.401(10) .
C69 N16 1.407(9) .
C70 H70 0.9500 .
C71 C72 1.528(13) .
C71 H71A 0.9800 .
C71 H71B 0.9800 .
C71 H71C 0.9800 .
C72 C73 1.476(10) .
C72 H72A 0.9900 .
C72 H72B 0.9900 .
C73 N14 1.320(8) .
C73 N15 1.378(8) .
C74 N13 1.305(8) .
C74 N15 1.384(9) .
C74 C75 1.475(11) .
C75 H75A 0.9800 .
C75 H75B 0.9800 .
C75 H75C 0.9800 .
C76 O18 1.219(8) .
C76 N16 1.371(9) .
C76 C77 1.518(10) .
C77 C82 1.384(11) .
C77 C78 1.400(10) .
C78 C79 1.397(11) .
C78 H78 0.9500 .
C79 C80 1.361(15) .
C79 O19 1.410(12) .
C80 C81 1.381(15) .
C80 H80 0.9500 .
C81 O20 1.365(14) .
C81 C82 1.388(12) .
C82 H82 0.9500 .
C83A O19 1.347(15) .
C83A H83A 0.9800 .
C83A H83B 0.9800 .
C83A H83C 0.9800 .
C83B O19 1.37(2) .
C83B H83D 0.9800 .
C83B H83E 0.9800 .
C83B H83F 0.9800 .
C84 O20 1.500(18) .
C84 H84A 0.9800 .
C84 H84B 0.9800 .
C84 H84C 0.9800 .
Ag1 N14 2.222(5) .
Ag1 N10 2.267(5) .
Ag1 O1 2.293(5) .
Ag2 N9 2.203(5) .
Ag2 O6B 2.213(11) .
Ag2 N13 2.282(5) .
Ag2 O6A 2.367(13) .
Ag3 N6 2.225(6) 5_544
Ag3 O16 2.254(5) 7_644
Ag3 N1 2.293(5) .
Ag4 N2 2.190(5) .
Ag4 N5 2.245(5) 5_544
Ag4 O11 2.345(5) 3_754
N1 N2 1.372(7) .
N4 H4 0.8800 .
N5 N6 1.377(9) .
N5 Ag4 2.245(5) 5_455
N6 Ag3 2.225(6) 5_455
N8 H8 0.8800 .
N9 N10 1.390(7) .
N12 H12 0.8800 .
N13 N14 1.376(8) .
N16 H16 0.8800 .
O11 Ag4 2.345(5) 3_755
O16 Ag3 2.254(5) 7_654
